data_2019250
loop_
_publ_author_name
'Huang, Qiu-Ying'
'Liu, Chun-Li'
'Zhou, Zi-Peng'

_publ_section_title
;
 Two sodium(I) coordination polymers constructed by the V-shaped ligands
 2,2'-[isopropylidenebis(1,4-phenyleneoxy)]diacetic acid and
 2,2'-[sulfonylbis(1,4-phenyleneoxy)]diacetic acid
;
_journal_coeditor_code OV3036
_journal_issue 11
_journal_name_full 'Acta Crystallographica Section C'
_journal_page_first 1322
_journal_page_last 1327
_journal_paper_doi 10.1107/S0108270113026450
_journal_volume 69
_journal_year 2013
_chemical_formula_iupac '[Na2 (C19 H19 O6)2]'
_chemical_formula_sum 'C19 H19 Na O6'
_chemical_formula_weight 366.33
_chemical_name_systematic
Poly[[\m~6~-2-(4-{1-[4-(carboxymethoxy)phenyl]-1-methylethyl}phenoxy)acetato][\m~4~-2-(4-{1-[4-(carboxymethoxy)phenyl]-1-methylethyl}phenoxy)acetato]disodium(I)]
_space_group_IT_number 14
_symmetry_cell_setting monoclinic
_symmetry_space_group_name_Hall '-P 2ybc'
_symmetry_space_group_name_H-M 'P 1 21/c 1'
_atom_sites_solution_hydrogens geom
_atom_sites_solution_primary direct
_atom_sites_solution_secondary difmap
_audit_creation_method SHELXL97
_cell_angle_alpha 90.00
_cell_angle_beta 95.60(3)
_cell_angle_gamma 90.00
_cell_formula_units_Z 8
_cell_length_a 5.7235(11)
_cell_length_b 27.444(6)
_cell_length_c 21.287(4)
_cell_measurement_reflns_used 2081
_cell_measurement_temperature 295
_cell_measurement_theta_max 21.98
_cell_measurement_theta_min 2.43
_cell_volume 3327.7(12)
_computing_cell_refinement 'APEX2 (Bruker, 2001)'
_computing_data_collection 'APEX2 (Bruker, 2001)'
_computing_data_reduction 'SAINT (Bruker, 2001)'
_computing_molecular_graphics 'SHELXTL (Sheldrick, 2008)'
_computing_publication_material 'SHELXTL (Sheldrick, 2008)'
_computing_structure_refinement 'SHELXL97 (Sheldrick, 2008)'
_computing_structure_solution 'SHELXS97 (Sheldrick, 2008)'
_diffrn_ambient_temperature 295
_diffrn_measured_fraction_theta_full 0.999
_diffrn_measured_fraction_theta_max 0.999
_diffrn_measurement_device_type 'Bruker APEXII CCD area-detector'
_diffrn_measurement_method '\f and \w scans'
_diffrn_radiation_monochromator graphite
_diffrn_radiation_source 'fine-focus sealed tube'
_diffrn_radiation_type MoK\a
_diffrn_radiation_wavelength 0.71073
_diffrn_reflns_av_R_equivalents 0.0480
_diffrn_reflns_av_sigmaI/netI 0.0551
_diffrn_reflns_limit_h_max 6
_diffrn_reflns_limit_h_min -6
_diffrn_reflns_limit_k_max 29
_diffrn_reflns_limit_k_min -32
_diffrn_reflns_limit_l_max 18
_diffrn_reflns_limit_l_min -25
_diffrn_reflns_number 17630
_diffrn_reflns_theta_full 25.05
_diffrn_reflns_theta_max 25.05
_diffrn_reflns_theta_min 1.48
_diffrn_standards_decay_% 0
_diffrn_standards_number 0
_exptl_absorpt_coefficient_mu 0.130
_exptl_absorpt_correction_T_max 0.9770
_exptl_absorpt_correction_T_min 0.9732
_exptl_absorpt_correction_type multi-scan
_exptl_absorpt_process_details '(SADABS; Sheldrick, 1996)'
_exptl_crystal_colour colourless
_exptl_crystal_density_diffrn 1.462
_exptl_crystal_density_method 'not measured'
_exptl_crystal_description block
_exptl_crystal_F_000 1536
_exptl_crystal_size_max 0.21
_exptl_crystal_size_mid 0.19
_exptl_crystal_size_min 0.18
_refine_diff_density_max 0.184
_refine_diff_density_min -0.307
_refine_ls_extinction_method none
_refine_ls_goodness_of_fit_ref 1.022
_refine_ls_hydrogen_treatment constr
_refine_ls_matrix_type full
_refine_ls_number_parameters 473
_refine_ls_number_reflns 5890
_refine_ls_number_restraints 0
_refine_ls_restrained_S_all 1.022
_refine_ls_R_factor_all 0.0935
_refine_ls_R_factor_gt 0.0491
_refine_ls_shift/su_max 0.000
_refine_ls_shift/su_mean 0.000
_refine_ls_structure_factor_coef Fsqd
_refine_ls_weighting_details 'calc w = 1/[\s^2^(Fo^2^)+(0.0553P)^2^+0.6345P] where P=(Fo^2^+2Fc^2^)/3'
_refine_ls_weighting_scheme calc
_refine_ls_wR_factor_gt 0.1112
_refine_ls_wR_factor_ref 0.1345
_reflns_number_gt 3555
_reflns_number_total 5890
_reflns_threshold_expression I>2\s(I)
_cod_data_source_file ov3036.cif
_cod_data_source_block I
_cod_original_cell_volume 3327.7(11)
_cod_original_sg_symbol_H-M 'P 21/c'
_cod_database_code 2019250

loop_
_symmetry_equiv_pos_as_xyz
'x, y, z'
'-x, y+1/2, -z+1/2'
'-x, -y, -z'
'x, -y-1/2, z-1/2'

loop_
_atom_site_type_symbol
_atom_site_label
_atom_site_fract_x
_atom_site_fract_y
_atom_site_fract_z
_atom_site_U_iso_or_equiv
_atom_site_adp_type
_atom_site_calc_flag
_atom_site_refinement_flags
_atom_site_occupancy
_atom_site_symmetry_multiplicity
Na Na1 0.7534(2) 0.16149(5) 0.27052(6) 0.0685(4) Uani d . 1 1
Na Na2 0.2584(2) 0.10088(5) 0.25645(6) 0.0655(4) Uani d . 1 1
O O1 0.4974(4) 0.54170(7) 0.33626(9) 0.0475(6) Uani d . 1 1
O O2 0.0560(4) 0.61016(8) 0.39823(10) 0.0641(7) Uani d . 1 1
H H1 -0.0530 0.6270 0.3826 0.096 Uiso calc R 1 1
O O3 0.1029(4) 0.59378(7) 0.29769(10) 0.0529(6) Uani d . 1 1
O O4 0.4950(4) 0.22201(7) 0.35655(9) 0.0509(6) Uani d . 1 1
O O5 0.0675(4) 0.15193(8) 0.42416(10) 0.0595(7) Uani d . 1 1
O O6 0.1114(4) 0.16682(7) 0.32322(10) 0.0546(6) Uani d . 1 1
O O7 0.7728(3) 0.54103(6) 0.14552(9) 0.0411(5) Uani d . 1 1
O O8 0.2455(4) 0.59224(7) 0.07347(9) 0.0496(6) Uani d . 1 1
H H8 0.1539 0.6124 0.0854 0.074 Uiso calc R 1 1
O O9 0.4259(4) 0.60281(7) 0.17024(9) 0.0459(5) Uani d . 1 1
O O10 0.7926(3) 0.21912(6) 0.16937(8) 0.0399(5) Uani d . 1 1
O O11 0.2603(4) 0.16739(7) 0.10204(9) 0.0510(6) Uani d . 1 1
O O12 0.4411(4) 0.15966(7) 0.19884(9) 0.0464(5) Uani d . 1 1
C C1 0.6534(5) 0.50526(9) 0.35541(13) 0.0368(7) Uani d . 1 1
C C2 0.7171(5) 0.49190(10) 0.41716(13) 0.0440(8) Uani d . 1 1
H H2 0.6559 0.5085 0.4499 0.053 Uiso calc R 1 1
C C3 0.8721(5) 0.45372(10) 0.43026(13) 0.0403(7) Uani d . 1 1
H H3 0.9124 0.4451 0.4722 0.048 Uiso calc R 1 1
C C4 0.9696(4) 0.42792(9) 0.38342(12) 0.0297(6) Uani d . 1 1
C C5 0.9055(5) 0.44327(9) 0.32203(12) 0.0350(7) Uani d . 1 1
H H5 0.9690 0.4273 0.2891 0.042 Uiso calc R 1 1
C C6 0.7520(5) 0.48106(10) 0.30793(13) 0.0372(7) Uani d . 1 1
H H6 0.7146 0.4903 0.2661 0.045 Uiso calc R 1 1
C C7 0.3564(5) 0.55866(11) 0.38245(13) 0.0459(8) Uani d . 1 1
H H7A 0.4527 0.5775 0.4136 0.055 Uiso calc R 1 1
H H7B 0.2946 0.5310 0.4038 0.055 Uiso calc R 1 1
C C8 0.1558(5) 0.58966(10) 0.35480(15) 0.0408(7) Uani d . 1 1
C C9 1.1272(5) 0.38315(9) 0.39732(12) 0.0313(6) Uani d . 1 1
C C10 1.3185(5) 0.38095(10) 0.35137(14) 0.0417(7) Uani d . 1 1
H H10A 1.2461 0.3790 0.3088 0.063 Uiso calc R 1 1
H H10B 1.4149 0.3527 0.3605 0.063 Uiso calc R 1 1
H H10C 1.4139 0.4097 0.3561 0.063 Uiso calc R 1 1
C C11 1.2567(5) 0.38593(10) 0.46382(13) 0.0409(7) Uani d . 1 1
H H11A 1.3562 0.4142 0.4669 0.061 Uiso calc R 1 1
H H11B 1.3505 0.3572 0.4718 0.061 Uiso calc R 1 1
H H11C 1.1444 0.3882 0.4944 0.061 Uiso calc R 1 1
C C12 0.9671(5) 0.33809(9) 0.38969(12) 0.0309(6) Uani d . 1 1
C C13 0.8718(6) 0.31581(10) 0.43944(13) 0.0456(8) Uani d . 1 1
H H13 0.9134 0.3271 0.4802 0.055 Uiso calc R 1 1
C C14 0.7161(6) 0.27710(11) 0.43076(13) 0.0506(9) Uani d . 1 1
H H14 0.6554 0.2629 0.4654 0.061 Uiso calc R 1 1
C C15 0.6515(5) 0.25971(9) 0.37110(13) 0.0372(7) Uani d . 1 1
C C16 0.7439(5) 0.28086(10) 0.32079(13) 0.0393(7) Uani d . 1 1
H H16 0.7027 0.2692 0.2802 0.047 Uiso calc R 1 1
C C17 0.8970(5) 0.31915(10) 0.33005(13) 0.0365(7) Uani d . 1 1
H H17 0.9566 0.3331 0.2951 0.044 Uiso calc R 1 1
C C18 0.3624(6) 0.20592(11) 0.40515(14) 0.0501(9) Uani d . 1 1
H H18A 0.2968 0.2339 0.4250 0.060 Uiso calc R 1 1
H H18B 0.4648 0.1890 0.4370 0.060 Uiso calc R 1 1
C C19 0.1645(5) 0.17203(10) 0.38017(15) 0.0424(8) Uani d . 1 1
C C20 0.9297(5) 0.50422(9) 0.13568(12) 0.0327(7) Uani d . 1 1
C C21 1.0952(5) 0.49365(9) 0.18540(12) 0.0348(7) Uani d . 1 1
H H21 1.1058 0.5129 0.2215 0.042 Uiso calc R 1 1
C C22 1.2450(5) 0.45447(9) 0.18162(12) 0.0325(7) Uani d . 1 1
H H22 1.3521 0.4474 0.2161 0.039 Uiso calc R 1 1
C C23 1.2417(4) 0.42514(9) 0.12797(12) 0.0287(6) Uani d . 1 1
C C24 1.0817(5) 0.43878(9) 0.07749(12) 0.0339(7) Uani d . 1 1
H H24 1.0780 0.4213 0.0400 0.041 Uiso calc R 1 1
C C25 0.9280(5) 0.47735(9) 0.08101(12) 0.0354(7) Uani d . 1 1
H H25 0.8232 0.4852 0.0463 0.042 Uiso calc R 1 1
C C26 0.5820(5) 0.54711(10) 0.09799(12) 0.0380(7) Uani d . 1 1
H H26A 0.5031 0.5161 0.0900 0.046 Uiso calc R 1 1
H H26B 0.6414 0.5577 0.0591 0.046 Uiso calc R 1 1
C C27 0.4095(5) 0.58401(10) 0.11796(14) 0.0359(7) Uani d . 1 1
C C28 1.3977(5) 0.37964(9) 0.12499(12) 0.0298(6) Uani d . 1 1
C C29 1.6137(5) 0.38251(10) 0.17442(13) 0.0367(7) Uani d . 1 1
H H29A 1.7021 0.4114 0.1673 0.055 Uiso calc R 1 1
H H29B 1.7107 0.3543 0.1707 0.055 Uiso calc R 1 1
H H29C 1.5624 0.3836 0.2160 0.055 Uiso calc R 1 1
C C30 1.4936(5) 0.37693(10) 0.05984(12) 0.0377(7) Uani d . 1 1
H H30A 1.3652 0.3737 0.0276 0.057 Uiso calc R 1 1
H H30B 1.5957 0.3493 0.0586 0.057 Uiso calc R 1 1
H H30C 1.5796 0.4061 0.0528 0.057 Uiso calc R 1 1
C C31 1.2490(4) 0.33411(9) 0.13538(12) 0.0283(6) Uani d . 1 1
C C32 1.2610(5) 0.30880(9) 0.19219(12) 0.0334(7) Uani d . 1 1
H H32 1.3712 0.3184 0.2248 0.040 Uiso calc R 1 1
C C33 1.1154(5) 0.26990(9) 0.20197(12) 0.0340(7) Uani d . 1 1
H H33 1.1307 0.2534 0.2403 0.041 Uiso calc R 1 1
C C34 0.9477(5) 0.25559(9) 0.15480(12) 0.0336(7) Uani d . 1 1
C C35 0.9410(5) 0.27808(10) 0.09702(12) 0.0386(7) Uani d . 1 1
H H35 0.8355 0.2673 0.0639 0.046 Uiso calc R 1 1
C C36 1.0893(5) 0.31652(10) 0.08754(12) 0.0360(7) Uani d . 1 1
H H36 1.0818 0.3310 0.0479 0.043 Uiso calc R 1 1
C C37 0.6031(5) 0.21057(10) 0.12218(13) 0.0392(7) Uani d . 1 1
H H37A 0.6636 0.1969 0.0850 0.047 Uiso calc R 1 1
H H37B 0.5276 0.2413 0.1102 0.047 Uiso calc R 1 1
C C38 0.4249(5) 0.17622(9) 0.14528(14) 0.0365(7) Uani d . 1 1

loop_
_atom_site_aniso_label
_atom_site_aniso_U_11
_atom_site_aniso_U_22
_atom_site_aniso_U_33
_atom_site_aniso_U_12
_atom_site_aniso_U_13
_atom_site_aniso_U_23
Na1 0.0651(10) 0.0752(9) 0.0597(9) -0.0263(7) -0.0210(7) 0.0189(7)
Na2 0.0626(9) 0.0715(9) 0.0575(8) -0.0239(7) -0.0190(7) 0.0196(7)
O1 0.0537(14) 0.0472(12) 0.0416(12) 0.0233(11) 0.0044(10) 0.0053(10)
O2 0.0652(17) 0.0737(16) 0.0533(14) 0.0381(13) 0.0054(12) 0.0038(13)
O3 0.0530(15) 0.0565(14) 0.0459(14) 0.0124(11) -0.0115(11) -0.0019(11)
O4 0.0667(16) 0.0463(12) 0.0390(12) -0.0254(11) 0.0015(11) -0.0014(10)
O5 0.0627(16) 0.0711(15) 0.0433(13) -0.0330(13) -0.0020(11) 0.0023(12)
O6 0.0564(15) 0.0608(14) 0.0433(13) -0.0113(11) -0.0123(11) -0.0007(11)
O7 0.0409(13) 0.0374(11) 0.0429(12) 0.0101(9) -0.0056(9) -0.0045(9)
O8 0.0515(14) 0.0563(13) 0.0396(12) 0.0189(11) -0.0026(10) -0.0033(10)
O9 0.0479(14) 0.0453(12) 0.0422(12) 0.0087(10) -0.0070(10) -0.0110(10)
O10 0.0436(13) 0.0368(11) 0.0380(11) -0.0114(9) -0.0035(9) 0.0049(9)
O11 0.0532(14) 0.0607(14) 0.0369(12) -0.0206(11) -0.0062(10) 0.0004(10)
O12 0.0501(14) 0.0471(12) 0.0407(13) -0.0068(10) -0.0024(10) 0.0100(10)
C1 0.0365(18) 0.0308(15) 0.0422(17) 0.0043(13) 0.0000(13) -0.0012(13)
C2 0.052(2) 0.0467(18) 0.0333(16) 0.0169(15) 0.0051(14) -0.0053(14)
C3 0.0448(19) 0.0440(17) 0.0312(16) 0.0093(15) 0.0001(13) -0.0011(14)
C4 0.0262(16) 0.0304(15) 0.0324(16) -0.0024(12) 0.0014(12) -0.0014(12)
C5 0.0394(18) 0.0359(16) 0.0306(15) 0.0045(13) 0.0084(13) 0.0001(13)
C6 0.0393(18) 0.0415(17) 0.0306(15) 0.0026(14) 0.0026(13) 0.0046(13)
C7 0.048(2) 0.0460(18) 0.0430(18) 0.0155(16) 0.0012(15) -0.0018(15)
C8 0.0400(19) 0.0348(17) 0.047(2) 0.0049(14) -0.0002(15) -0.0021(15)
C9 0.0267(15) 0.0332(15) 0.0338(16) -0.0002(12) 0.0019(12) 0.0009(12)
C10 0.0310(16) 0.0429(17) 0.0518(19) 0.0025(14) 0.0076(14) -0.0001(14)
C11 0.0353(17) 0.0422(17) 0.0436(18) 0.0013(14) -0.0033(14) 0.0012(14)
C12 0.0321(16) 0.0298(15) 0.0303(15) 0.0044(12) 0.0012(12) 0.0023(12)
C13 0.058(2) 0.0491(18) 0.0286(16) -0.0156(16) -0.0035(14) -0.0007(14)
C14 0.065(2) 0.0516(19) 0.0337(18) -0.0274(17) -0.0008(15) 0.0097(15)
C15 0.0406(18) 0.0319(16) 0.0376(17) -0.0079(13) -0.0039(13) 0.0016(13)
C16 0.0446(19) 0.0403(17) 0.0329(17) -0.0024(14) 0.0026(13) -0.0052(14)
C17 0.0377(18) 0.0411(16) 0.0311(16) -0.0034(14) 0.0061(13) -0.0005(13)
C18 0.056(2) 0.0510(19) 0.0416(19) -0.0219(16) -0.0028(16) 0.0027(15)
C19 0.046(2) 0.0360(17) 0.0427(19) -0.0045(15) -0.0062(15) 0.0005(15)
C20 0.0351(17) 0.0281(15) 0.0353(16) 0.0002(13) 0.0048(13) 0.0024(12)
C21 0.0373(18) 0.0351(16) 0.0322(16) -0.0026(13) 0.0035(13) -0.0034(13)
C22 0.0316(17) 0.0350(16) 0.0300(15) -0.0005(13) -0.0021(12) 0.0023(13)
C23 0.0253(15) 0.0291(14) 0.0318(15) -0.0058(12) 0.0034(11) 0.0030(12)
C24 0.0363(17) 0.0360(16) 0.0290(15) -0.0022(13) 0.0011(12) -0.0044(13)
C25 0.0362(18) 0.0354(16) 0.0331(16) 0.0061(13) -0.0042(13) 0.0030(13)
C26 0.0422(18) 0.0342(16) 0.0368(17) 0.0059(14) -0.0007(13) 0.0029(13)
C27 0.0375(18) 0.0309(15) 0.0388(18) -0.0014(13) 0.0015(14) 0.0067(14)
C28 0.0271(15) 0.0335(14) 0.0283(15) 0.0004(12) 0.0003(11) -0.0016(12)
C29 0.0273(15) 0.0421(16) 0.0395(17) -0.0005(13) -0.0020(12) 0.0005(14)
C30 0.0334(17) 0.0442(17) 0.0363(17) 0.0006(13) 0.0067(13) -0.0004(13)
C31 0.0272(15) 0.0289(14) 0.0288(15) 0.0027(12) 0.0031(11) -0.0003(12)
C32 0.0330(17) 0.0368(16) 0.0293(15) -0.0003(13) -0.0021(12) -0.0043(13)
C33 0.0374(18) 0.0355(16) 0.0288(15) 0.0015(13) 0.0022(12) 0.0026(12)
C34 0.0370(17) 0.0281(15) 0.0353(16) 0.0000(13) 0.0005(13) -0.0006(13)
C35 0.0404(19) 0.0419(17) 0.0310(16) -0.0086(14) -0.0088(13) -0.0022(14)
C36 0.0430(18) 0.0367(16) 0.0272(15) -0.0031(14) -0.0018(13) 0.0057(13)
C37 0.0443(19) 0.0368(16) 0.0357(17) -0.0078(14) -0.0004(14) -0.0004(13)
C38 0.0429(19) 0.0272(15) 0.0393(18) 0.0011(13) 0.0038(14) -0.0027(13)

loop_
_atom_type_symbol
_atom_type_description
_atom_type_scat_dispersion_real
_atom_type_scat_dispersion_imag
_atom_type_scat_source
C C 0.0033 0.0016 'International Tables Vol C Tables 4.2.6.8 and 6.1.1.4'
H H 0.0000 0.0000 'International Tables Vol C Tables 4.2.6.8 and 6.1.1.4'
O O 0.0106 0.0060 'International Tables Vol C Tables 4.2.6.8 and 6.1.1.4'
Na Na 0.0362 0.0249 'International Tables Vol C Tables 4.2.6.8 and 6.1.1.4'

loop_
_geom_angle_atom_site_label_1
_geom_angle_atom_site_label_2
_geom_angle_atom_site_label_3
_geom_angle_site_symmetry_1
_geom_angle_site_symmetry_3
_geom_angle
_geom_angle_publ_flag
O12 Na1 O6 . 1_655 166.89(11) y
O12 Na1 O9 . 2_645 89.35(8) y
O6 Na1 O9 1_655 2_645 101.69(9) y
O12 Na1 O3 . 2_645 82.84(8) y
O6 Na1 O3 1_655 2_645 90.17(9) y
O9 Na1 O3 2_645 2_645 89.31(8) y
O12 Na1 O10 . . 65.89(7) y
O6 Na1 O10 1_655 . 102.59(8) y
O9 Na1 O10 2_645 . 155.10(8) y
O3 Na1 O10 2_645 . 85.19(8) y
O12 Na1 O4 . . 91.16(8) y
O6 Na1 O4 1_655 . 98.08(8) y
O9 Na1 O4 2_645 . 77.40(8) y
O3 Na1 O4 2_645 . 165.51(8) y
O10 Na1 O4 . . 104.43(7) y
O12 Na1 Na2 . 1_655 124.30(8) ?
O6 Na1 Na2 1_655 1_655 47.76(7) ?
O9 Na1 Na2 2_645 1_655 97.65(7) ?
O3 Na1 Na2 2_645 1_655 42.41(6) ?
O10 Na1 Na2 . 1_655 94.57(7) ?
O4 Na1 Na2 . 1_655 144.36(6) ?
O9 Na2 O3 2_645 2_545 166.73(10) y
O9 Na2 O12 2_645 . 88.72(8) y
O3 Na2 O12 2_545 . 102.99(9) y
O9 Na2 O6 2_645 . 83.20(8) y
O3 Na2 O6 2_545 . 90.60(9) y
O12 Na2 O6 . . 89.50(9) y
O9 Na2 O7 2_645 2_645 65.62(7) y
O3 Na2 O7 2_545 2_645 102.47(8) y
O12 Na2 O7 . 2_645 154.33(8) y
O6 Na2 O7 . 2_645 87.09(8) y
O9 Na2 O1 2_645 2_645 94.25(8) y
O3 Na2 O1 2_545 2_645 94.53(8) y
O12 Na2 O1 . 2_645 76.56(8) y
O6 Na2 O1 . 2_645 165.90(8) y
O7 Na2 O1 2_645 2_645 104.54(7) y
O9 Na2 Na1 2_645 1_455 123.98(8) ?
O3 Na2 Na1 2_545 1_455 48.93(7) ?
O12 Na2 Na1 . 1_455 97.91(7) ?
O6 Na2 Na1 . 1_455 41.67(6) ?
O7 Na2 Na1 2_645 1_455 96.35(7) ?
O1 Na2 Na1 2_645 1_455 141.49(6) ?
C1 O1 C7 . . 115.6(2) ?
C1 O1 Na2 . 2_655 104.93(17) ?
C7 O1 Na2 . 2_655 127.88(17) ?
C8 O2 H1 . . 109.5 ?
C8 O3 Na2 . 2 129.2(2) ?
C8 O3 Na1 . 2_655 124.74(19) ?
Na2 O3 Na1 2 2_655 88.66(8) ?
C15 O4 C18 . . 116.9(2) ?
C15 O4 Na1 . . 101.87(17) ?
C18 O4 Na1 . . 127.75(18) ?
C19 O6 Na1 . 1_455 128.8(2) ?
C19 O6 Na2 . . 125.5(2) ?
Na1 O6 Na2 1_455 . 90.58(9) ?
C20 O7 C26 . . 116.3(2) ?
C20 O7 Na2 . 2_655 131.39(16) ?
C26 O7 Na2 . 2_655 112.17(15) ?
C27 O8 H8 . . 109.5 ?
C27 O9 Na2 . 2_655 126.98(19) ?
C27 O9 Na1 . 2_655 141.41(19) ?
Na2 O9 Na1 2_655 2_655 90.41(8) ?
C34 O10 C37 . . 114.8(2) ?
C34 O10 Na1 . . 134.69(15) ?
C37 O10 Na1 . . 110.47(15) ?
C38 O12 Na1 . . 127.7(2) ?
C38 O12 Na2 . . 138.54(19) ?
Na1 O12 Na2 . . 91.51(8) ?
C6 C1 O1 . . 115.7(2) ?
C6 C1 C2 . . 118.9(3) ?
O1 C1 C2 . . 125.4(3) ?
C1 C2 C3 . . 119.9(3) ?
C1 C2 H2 . . 120.1 ?
C3 C2 H2 . . 120.1 ?
C2 C3 C4 . . 122.5(3) ?
C2 C3 H3 . . 118.7 ?
C4 C3 H3 . . 118.7 ?
C3 C4 C5 . . 115.8(2) ?
C3 C4 C9 . . 122.8(2) ?
C5 C4 C9 . . 121.4(2) ?
C6 C5 C4 . . 122.7(3) ?
C6 C5 H5 . . 118.7 ?
C4 C5 H5 . . 118.7 ?
C5 C6 C1 . . 120.2(3) ?
C5 C6 H6 . . 119.9 ?
C1 C6 H6 . . 119.9 ?
O1 C7 C8 . . 112.4(2) ?
O1 C7 H7A . . 109.1 ?
C8 C7 H7A . . 109.1 ?
O1 C7 H7B . . 109.1 ?
C8 C7 H7B . . 109.1 ?
H7A C7 H7B . . 107.9 ?
O3 C8 O2 . . 126.6(3) ?
O3 C8 C7 . . 123.0(3) ?
O2 C8 C7 . . 110.4(3) ?
C11 C9 C4 . . 111.1(2) ?
C11 C9 C12 . . 111.5(2) ?
C4 C9 C12 . . 106.9(2) ?
C11 C9 C10 . . 106.2(2) ?
C4 C9 C10 . . 110.5(2) ?
C12 C9 C10 . . 110.8(2) ?
C9 C10 H10A . . 109.5 ?
C9 C10 H10B . . 109.5 ?
H10A C10 H10B . . 109.5 ?
C9 C10 H10C . . 109.5 ?
H10A C10 H10C . . 109.5 ?
H10B C10 H10C . . 109.5 ?
C9 C11 H11A . . 109.5 ?
C9 C11 H11B . . 109.5 ?
H11A C11 H11B . . 109.5 ?
C9 C11 H11C . . 109.5 ?
H11A C11 H11C . . 109.5 ?
H11B C11 H11C . . 109.5 ?
C13 C12 C17 . . 115.7(3) ?
C13 C12 C9 . . 123.4(2) ?
C17 C12 C9 . . 120.8(2) ?
C12 C13 C14 . . 122.3(3) ?
C12 C13 H13 . . 118.9 ?
C14 C13 H13 . . 118.9 ?
C15 C14 C13 . . 120.1(3) ?
C15 C14 H14 . . 120.0 ?
C13 C14 H14 . . 120.0 ?
C16 C15 C14 . . 119.1(3) ?
C16 C15 O4 . . 115.7(2) ?
C14 C15 O4 . . 125.2(3) ?
C15 C16 C17 . . 120.2(3) ?
C15 C16 H16 . . 119.9 ?
C17 C16 H16 . . 119.9 ?
C16 C17 C12 . . 122.7(3) ?
C16 C17 H17 . . 118.7 ?
C12 C17 H17 . . 118.7 ?
O4 C18 C19 . . 111.7(2) ?
O4 C18 H18A . . 109.3 ?
C19 C18 H18A . . 109.3 ?
O4 C18 H18B . . 109.3 ?
C19 C18 H18B . . 109.3 ?
H18A C18 H18B . . 107.9 ?
O6 C19 O5 . . 126.7(3) ?
O6 C19 C18 . . 121.3(3) ?
O5 C19 C18 . . 112.0(3) ?
C25 C20 C21 . . 118.9(3) ?
C25 C20 O7 . . 124.7(2) ?
C21 C20 O7 . . 116.4(2) ?
C20 C21 C22 . . 120.1(2) ?
C20 C21 H21 . . 119.9 ?
C22 C21 H21 . . 119.9 ?
C21 C22 C23 . . 122.5(2) ?
C21 C22 H22 . . 118.8 ?
C23 C22 H22 . . 118.8 ?
C24 C23 C22 . . 115.6(2) ?
C24 C23 C28 . . 121.8(2) ?
C22 C23 C28 . . 122.7(2) ?
C25 C24 C23 . . 122.5(2) ?
C25 C24 H24 . . 118.7 ?
C23 C24 H24 . . 118.7 ?
C20 C25 C24 . . 120.2(2) ?
C20 C25 H25 . . 119.9 ?
C24 C25 H25 . . 119.9 ?
O7 C26 C27 . . 110.9(2) ?
O7 C26 H26A . . 109.5 ?
C27 C26 H26A . . 109.5 ?
O7 C26 H26B . . 109.5 ?
C27 C26 H26B . . 109.5 ?
H26A C26 H26B . . 108.0 ?
O9 C27 O8 . . 125.6(3) ?
O9 C27 C26 . . 123.2(3) ?
O8 C27 C26 . . 111.2(2) ?
C23 C28 C31 . . 108.7(2) ?
C23 C28 C30 . . 109.6(2) ?
C31 C28 C30 . . 109.9(2) ?
C23 C28 C29 . . 111.1(2) ?
C31 C28 C29 . . 111.1(2) ?
C30 C28 C29 . . 106.5(2) ?
C28 C29 H29A . . 109.5 ?
C28 C29 H29B . . 109.5 ?
H29A C29 H29B . . 109.5 ?
C28 C29 H29C . . 109.5 ?
H29A C29 H29C . . 109.5 ?
H29B C29 H29C . . 109.5 ?
C28 C30 H30A . . 109.5 ?
C28 C30 H30B . . 109.5 ?
H30A C30 H30B . . 109.5 ?
C28 C30 H30C . . 109.5 ?
H30A C30 H30C . . 109.5 ?
H30B C30 H30C . . 109.5 ?
C36 C31 C32 . . 116.0(2) ?
C36 C31 C28 . . 120.7(2) ?
C32 C31 C28 . . 123.3(2) ?
C33 C32 C31 . . 122.5(2) ?
C33 C32 H32 . . 118.8 ?
C31 C32 H32 . . 118.8 ?
C34 C33 C32 . . 119.9(2) ?
C34 C33 H33 . . 120.1 ?
C32 C33 H33 . . 120.1 ?
C35 C34 C33 . . 118.8(3) ?
C35 C34 O10 . . 124.0(2) ?
C33 C34 O10 . . 117.2(2) ?
C34 C35 C36 . . 120.7(3) ?
C34 C35 H35 . . 119.7 ?
C36 C35 H35 . . 119.7 ?
C35 C36 C31 . . 121.9(3) ?
C35 C36 H36 . . 119.0 ?
C31 C36 H36 . . 119.0 ?
O10 C37 C38 . . 111.5(2) ?
O10 C37 H37A . . 109.3 ?
C38 C37 H37A . . 109.3 ?
O10 C37 H37B . . 109.3 ?
C38 C37 H37B . . 109.3 ?
H37A C37 H37B . . 108.0 ?
O12 C38 O11 . . 125.9(3) ?
O12 C38 C37 . . 123.0(3) ?
O11 C38 C37 . . 111.1(2) ?

loop_
_geom_bond_atom_site_label_1
_geom_bond_atom_site_label_2
_geom_bond_site_symmetry_2
_geom_bond_distance
_geom_bond_publ_flag
Na1 O12 . 2.235(2) y
Na1 O6 1_655 2.242(2) y
Na1 O9 2_645 2.343(2) y
Na1 O3 2_645 2.544(3) y
Na1 O10 . 2.698(2) y
Na1 O4 . 2.971(3) y
Na1 Na2 . 3.2740(19) y
Na1 Na2 1_655 3.373(2) y
Na2 O9 2_645 2.270(2) y
Na2 O3 2_545 2.276(2) y
Na2 O12 . 2.335(2) y
Na2 O6 . 2.497(3) y
Na2 O7 2_645 2.675(2) y
Na2 O1 2_645 3.004(3) y
O1 C1 . 1.376(3) ?
O1 C7 . 1.411(3) ?
O2 C8 . 1.265(3) y
O2 H1 . 0.8200 ?
O3 C8 . 1.229(3) y
O4 C15 . 1.383(3) ?
O4 C18 . 1.412(3) ?
O5 C19 . 1.261(3) y
O6 C19 . 1.229(3) y
O7 C20 . 1.382(3) ?
O7 C26 . 1.424(3) ?
O8 C27 . 1.287(3) y
O8 H8 . 0.8200 ?
O9 C27 . 1.222(3) y
O10 C34 . 1.393(3) ?
O10 C37 . 1.424(3) ?
O11 C38 . 1.275(3) y
O12 C38 . 1.222(3) y
C1 C6 . 1.376(4) ?
C1 C2 . 1.379(4) ?
C2 C3 . 1.384(4) ?
C2 H2 . 0.9300 ?
C3 C4 . 1.384(4) ?
C3 H3 . 0.9300 ?
C4 C5 . 1.388(3) ?
C4 C9 . 1.536(3) ?
C5 C6 . 1.373(4) ?
C5 H5 . 0.9300 ?
C6 H6 . 0.9300 ?
C7 C8 . 1.502(4) ?
C7 H7A . 0.9700 ?
C7 H7B . 0.9700 ?
C9 C11 . 1.534(3) ?
C9 C12 . 1.538(4) ?
C9 C10 . 1.539(4) ?
C10 H10A . 0.9600 ?
C10 H10B . 0.9600 ?
C10 H10C . 0.9600 ?
C11 H11A . 0.9600 ?
C11 H11B . 0.9600 ?
C11 H11C . 0.9600 ?
C12 C13 . 1.380(4) ?
C12 C17 . 1.394(3) ?
C13 C14 . 1.388(4) ?
C13 H13 . 0.9300 ?
C14 C15 . 1.373(4) ?
C14 H14 . 0.9300 ?
C15 C16 . 1.369(4) ?
C16 C17 . 1.370(4) ?
C16 H16 . 0.9300 ?
C17 H17 . 0.9300 ?
C18 C19 . 1.521(4) ?
C18 H18A . 0.9700 ?
C18 H18B . 0.9700 ?
C20 C25 . 1.377(4) ?
C20 C21 . 1.380(3) ?
C21 C22 . 1.383(4) ?
C21 H21 . 0.9300 ?
C22 C23 . 1.396(3) ?
C22 H22 . 0.9300 ?
C23 C24 . 1.394(3) ?
C23 C28 . 1.540(3) ?
C24 C25 . 1.383(4) ?
C24 H24 . 0.9300 ?
C25 H25 . 0.9300 ?
C26 C27 . 1.504(4) ?
C26 H26A . 0.9700 ?
C26 H26B . 0.9700 ?
C28 C31 . 1.540(3) ?
C28 C30 . 1.542(4) ?
C28 C29 . 1.545(3) ?
C29 H29A . 0.9600 ?
C29 H29B . 0.9600 ?
C29 H29C . 0.9600 ?
C30 H30A . 0.9600 ?
C30 H30B . 0.9600 ?
C30 H30C . 0.9600 ?
C31 C36 . 1.387(3) ?
C31 C32 . 1.390(3) ?
C32 C33 . 1.383(4) ?
C32 H32 . 0.9300 ?
C33 C34 . 1.377(3) ?
C33 H33 . 0.9300 ?
C34 C35 . 1.373(4) ?
C35 C36 . 1.381(4) ?
C35 H35 . 0.9300 ?
C36 H36 . 0.9300 ?
C37 C38 . 1.506(4) ?
C37 H37A . 0.9700 ?
C37 H37B . 0.9700 ?

loop_
_geom_hbond_atom_site_label_D
_geom_hbond_atom_site_label_H
_geom_hbond_atom_site_label_A
_geom_hbond_site_symmetry_A
_geom_hbond_distance_DH
_geom_hbond_distance_HA
_geom_hbond_distance_DA
_geom_hbond_angle_DHA
O2 H1 O11 2 0.82 1.68 2.396(3) 144.7
O8 H8 O5 2 0.82 1.66 2.431(3) 154.7

loop_
_geom_torsion_atom_site_label_1
_geom_torsion_atom_site_label_2
_geom_torsion_atom_site_label_3
_geom_torsion_atom_site_label_4
_geom_torsion_site_symmetry_1
_geom_torsion_site_symmetry_4
_geom_torsion
_geom_torsion_publ_flag
O12 Na1 O4 C15 . . -129.52(16) ?
O6 Na1 O4 C15 1_655 . 41.15(16) ?
O9 Na1 O4 C15 2_645 . 141.40(16) ?
O3 Na1 O4 C15 2_645 . 165.3(3) ?
O10 Na1 O4 C15 . . -64.15(16) ?
Na2 Na1 O4 C15 1_655 . 55.86(19) ?
O12 Na1 O4 C18 . . 92.1(2) ?
O6 Na1 O4 C18 1_655 . -97.2(2) ?
O9 Na1 O4 C18 2_645 . 3.0(2) ?
O3 Na1 O4 C18 2_645 . 27.0(4) ?
O10 Na1 O4 C18 . . 157.5(2) ?
Na2 Na1 O4 C18 1_655 . -82.5(2) ?
O9 Na2 O6 C19 2_645 . -27.7(2) ?
O3 Na2 O6 C19 2_545 . 140.6(2) ?
O12 Na2 O6 C19 . . -116.4(2) ?
O7 Na2 O6 C19 2_645 . 38.1(2) ?
O1 Na2 O6 C19 2_645 . -108.0(4) ?
Na1 Na2 O6 C19 1_455 . 141.0(3) ?
O9 Na2 O6 Na1 2_645 1_455 -168.72(9) ?
O3 Na2 O6 Na1 2_545 1_455 -0.47(9) ?
O12 Na2 O6 Na1 . 1_455 102.52(9) ?
O7 Na2 O6 Na1 2_645 1_455 -102.93(8) ?
O1 Na2 O6 Na1 2_645 1_455 111.0(3) ?
O12 Na1 O10 C34 . . 168.6(2) ?
O6 Na1 O10 C34 1_655 . -18.0(2) ?
O9 Na1 O10 C34 2_645 . 175.0(2) ?
O3 Na1 O10 C34 2_645 . -107.1(2) ?
O4 Na1 O10 C34 . . 83.9(2) ?
Na2 Na1 O10 C34 1_655 . -65.7(2) ?
O12 Na1 O10 C37 . . -8.39(17) ?
O6 Na1 O10 C37 1_655 . 165.00(17) ?
O9 Na1 O10 C37 2_645 . -2.0(3) ?
O3 Na1 O10 C37 2_645 . 75.90(17) ?
O4 Na1 O10 C37 . . -93.10(17) ?
Na2 Na1 O10 C37 1_655 . 117.31(17) ?
O6 Na1 O12 C38 1_655 . -18.1(6) ?
O9 Na1 O12 C38 2_645 . -165.7(2) ?
O3 Na1 O12 C38 2_645 . -76.4(2) ?
O10 Na1 O12 C38 . . 11.6(2) ?
O4 Na1 O12 C38 . . 116.9(2) ?
Na2 Na1 O12 C38 1_655 . -66.9(2) ?
O6 Na1 O12 Na2 1_655 . 147.3(4) ?
O9 Na1 O12 Na2 2_645 . -0.27(9) ?
O3 Na1 O12 Na2 2_645 . 89.11(9) ?
O10 Na1 O12 Na2 . . 177.03(9) ?
O4 Na1 O12 Na2 . . -77.66(8) ?
Na2 Na1 O12 Na2 1_655 . 98.55(9) ?
O9 Na2 O12 C38 2_645 . 162.8(3) ?
O3 Na2 O12 C38 2_545 . -23.4(3) ?
O6 Na2 O12 C38 . . -113.9(3) ?
O7 Na2 O12 C38 2_645 . 163.8(3) ?
O1 Na2 O12 C38 2_645 . 68.2(3) ?
Na1 Na2 O12 C38 1_455 . -73.0(3) ?
O9 Na2 O12 Na1 2_645 . 0.28(9) ?
O3 Na2 O12 Na1 2_545 . 173.99(9) ?
O6 Na2 O12 Na1 . . 83.49(9) ?
O7 Na2 O12 Na1 2_645 . 1.3(2) ?
O1 Na2 O12 Na1 2_645 . -94.39(8) ?
Na1 Na2 O12 Na1 1_455 . 124.43(8) ?
C7 O1 C1 C6 . . 165.8(3) ?
Na2 O1 C1 C6 2_655 . -47.8(3) ?
C7 O1 C1 C2 . . -14.7(4) ?
Na2 O1 C1 C2 2_655 . 131.7(3) ?
C6 C1 C2 C3 . . -2.0(4) ?
O1 C1 C2 C3 . . 178.5(3) ?
C1 C2 C3 C4 . . 0.4(5) ?
C2 C3 C4 C5 . . 1.1(4) ?
C2 C3 C4 C9 . . -175.3(3) ?
C3 C4 C5 C6 . . -1.1(4) ?
C9 C4 C5 C6 . . 175.4(3) ?
C4 C5 C6 C1 . . -0.5(4) ?
O1 C1 C6 C5 . . -178.4(2) ?
C2 C1 C6 C5 . . 2.0(4) ?
C1 O1 C7 C8 . . -167.0(2) y
Na2 O1 C7 C8 2_655 . 55.7(3) ?
Na2 O3 C8 O2 2 . -36.7(5) ?
Na1 O3 C8 O2 2_655 . 85.3(4) ?
Na2 O3 C8 C7 2 . 143.9(2) ?
Na1 O3 C8 C7 2_655 . -94.1(3) ?
O1 C7 C8 O3 . . 9.6(4) ?
O1 C7 C8 O2 . . -169.9(3) ?
C3 C4 C9 C11 . . -28.1(4) ?
C5 C4 C9 C11 . . 155.7(2) ?
C3 C4 C9 C12 . . 93.8(3) ?
C5 C4 C9 C12 . . -82.5(3) ?
C3 C4 C9 C10 . . -145.6(3) ?
C5 C4 C9 C10 . . 38.1(3) ?
C11 C9 C12 C13 . . 26.3(4) ?
C4 C9 C12 C13 . . -95.3(3) ?
C10 C9 C12 C13 . . 144.3(3) ?
C11 C9 C12 C17 . . -158.0(2) ?
C4 C9 C12 C17 . . 80.4(3) ?
C10 C9 C12 C17 . . -40.0(3) ?
C17 C12 C13 C14 . . -0.1(5) ?
C9 C12 C13 C14 . . 175.8(3) ?
C12 C13 C14 C15 . . -0.1(5) ?
C13 C14 C15 C16 . . 0.4(5) ?
C13 C14 C15 O4 . . -178.8(3) ?
C18 O4 C15 C16 . . -167.9(3) ?
Na1 O4 C15 C16 . . 48.2(3) ?
C18 O4 C15 C14 . . 11.4(4) ?
Na1 O4 C15 C14 . . -132.5(3) ?
C14 C15 C16 C17 . . -0.6(4) ?
O4 C15 C16 C17 . . 178.7(3) ?
C15 C16 C17 C12 . . 0.5(4) ?
C13 C12 C17 C16 . . -0.1(4) ?
C9 C12 C17 C16 . . -176.2(3) ?
C15 O4 C18 C19 . . 168.5(2) y
Na1 O4 C18 C19 . . -58.3(3) ?
Na1 O6 C19 O5 1_455 . 40.1(5) ?
Na2 O6 C19 O5 . . -86.1(4) ?
Na1 O6 C19 C18 1_455 . -138.9(3) ?
Na2 O6 C19 C18 . . 94.9(3) ?
O4 C18 C19 O6 . . -10.6(4) ?
O4 C18 C19 O5 . . 170.2(3) ?
C26 O7 C20 C25 . . 7.5(4) ?
Na2 O7 C20 C25 2_655 . -177.5(2) ?
C26 O7 C20 C21 . . -171.1(2) ?
Na2 O7 C20 C21 2_655 . 3.9(3) ?
C25 C20 C21 C22 . . -4.6(4) ?
O7 C20 C21 C22 . . 174.1(2) ?
C20 C21 C22 C23 . . 1.9(4) ?
C21 C22 C23 C24 . . 1.8(4) ?
C21 C22 C23 C28 . . -176.2(2) ?
C22 C23 C24 C25 . . -2.9(4) ?
C28 C23 C24 C25 . . 175.1(2) ?
C21 C20 C25 C24 . . 3.5(4) ?
O7 C20 C25 C24 . . -175.1(2) ?
C23 C24 C25 C20 . . 0.4(4) ?
C20 O7 C26 C27 . . 173.2(2) y
Na2 O7 C26 C27 2_655 . -2.8(3) ?
Na2 O9 C27 O8 2_655 . -167.7(2) ?
Na1 O9 C27 O8 2_655 . -4.4(5) ?
Na2 O9 C27 C26 2_655 . 13.2(4) ?
Na1 O9 C27 C26 2_655 . 176.5(2) ?
O7 C26 C27 O9 . . -5.3(4) ?
O7 C26 C27 O8 . . 175.4(2) ?
C24 C23 C28 C31 . . -77.7(3) ?
C22 C23 C28 C31 . . 100.1(3) ?
C24 C23 C28 C30 . . 42.4(3) ?
C22 C23 C28 C30 . . -139.7(2) ?
C24 C23 C28 C29 . . 159.7(2) ?
C22 C23 C28 C29 . . -22.4(3) ?
C23 C28 C31 C36 . . 76.2(3) ?
C30 C28 C31 C36 . . -43.7(3) ?
C29 C28 C31 C36 . . -161.3(2) ?
C23 C28 C31 C32 . . -102.6(3) ?
C30 C28 C31 C32 . . 137.5(3) ?
C29 C28 C31 C32 . . 19.9(3) ?
C36 C31 C32 C33 . . -3.1(4) ?
C28 C31 C32 C33 . . 175.7(2) ?
C31 C32 C33 C34 . . -1.3(4) ?
C32 C33 C34 C35 . . 5.0(4) ?
C32 C33 C34 O10 . . -174.3(2) ?
C37 O10 C34 C35 . . -7.8(4) ?
Na1 O10 C34 C35 . . 175.3(2) ?
C37 O10 C34 C33 . . 171.5(2) ?
Na1 O10 C34 C33 . . -5.4(4) ?
C33 C34 C35 C36 . . -4.2(4) ?
O10 C34 C35 C36 . . 175.0(3) ?
C34 C35 C36 C31 . . -0.3(4) ?
C32 C31 C36 C35 . . 3.9(4) ?
C28 C31 C36 C35 . . -175.0(3) ?
C34 O10 C37 C38 . . -171.5(2) y
Na1 O10 C37 C38 . . 6.1(3) ?
Na1 O12 C38 O11 . . 167.0(2) ?
Na2 O12 C38 O11 . . 9.3(5) ?
Na1 O12 C38 C37 . . -13.1(4) ?
Na2 O12 C38 C37 . . -170.8(2) ?
O10 C37 C38 O12 . . 2.4(4) ?
O10 C37 C38 O11 . . -177.6(2) ?
